data_7246912
loop_
_publ_author_name
'Budzikur-Maci\;ag, Daria'
'Kinzhybalo, Vasyl'
'\'Slepokura, Katarzyna'

_publ_section_title
;
 Structural variety and dehydration in 3-aminopyridine--hypodiphosphoric
 acid--water system
;
_journal_issue 26
_journal_name_full CrystEngComm
_journal_page_first 3826
_journal_page_last 3836
_journal_paper_doi 10.1039/D3CE00186E
_journal_volume 25
_journal_year 2023
_chemical_formula_moiety '(C5 N2 H8), (H2 P2 O6)'
_chemical_formula_sum 'C5 H10 N2 O6 P2'
_chemical_formula_weight 256.09
_space_group_crystal_system triclinic
_space_group_IT_number 2
_space_group_name_Hall '-P 1'
_space_group_name_H-M_alt 'P -1'
_atom_sites_solution_hydrogens mixed
_atom_sites_solution_primary difmap
_atom_sites_solution_secondary dual
_audit_creation_method SHELXL-2016/6
_audit_update_record
;
2023-02-23 deposited with the CCDC.	2023-05-29 downloaded from the CCDC.
;
_cell_angle_alpha 113.48(3)
_cell_angle_beta 106.06(3)
_cell_angle_gamma 90.30(2)
_cell_formula_units_Z 2
_cell_length_a 7.327(2)
_cell_length_b 8.018(2)
_cell_length_c 9.174(3)
_cell_measurement_reflns_used 3469
_cell_measurement_temperature 120(2)
_cell_measurement_theta_max 36.7590
_cell_measurement_theta_min 3.7510
_cell_volume 470.9(3)
_computing_cell_refinement 'CrysAlisPro 1.171.42.46a (Rigaku OD, 2022)'
_computing_data_collection 'CrysAlisPro 1.171.42.46a (Rigaku OD, 2022)'
_computing_structure_refinement 'SHELXL-2016/6 (Sheldrick, 2016)'
_computing_structure_solution 'SHELXT-2014/5 (Sheldrick, 2014)'
_diffrn_ambient_temperature 120(2)
_diffrn_detector 'CCD plate'
_diffrn_detector_area_resol_mean 10.0000
_diffrn_detector_type 'Sapphire2, large Be window'
_diffrn_measured_fraction_theta_full 0.995
_diffrn_measured_fraction_theta_max 0.807
_diffrn_measurement_device 'four-circle diffractometer'
_diffrn_measurement_device_type 'Xcalibur, Sapphire2, large Be window'
_diffrn_measurement_method '\w scans'
_diffrn_radiation_type MoK\a
_diffrn_radiation_wavelength 0.71073
_diffrn_reflns_av_R_equivalents 0.0398
_diffrn_reflns_av_unetI/netI 0.0456
_diffrn_reflns_Laue_measured_fraction_full 0.995
_diffrn_reflns_Laue_measured_fraction_max 0.807
_diffrn_reflns_limit_h_max 9
_diffrn_reflns_limit_h_min -7
_diffrn_reflns_limit_k_max 10
_diffrn_reflns_limit_k_min -11
_diffrn_reflns_limit_l_max 11
_diffrn_reflns_limit_l_min -12
_diffrn_reflns_number 4585
_diffrn_reflns_point_group_measured_fraction_full 0.995
_diffrn_reflns_point_group_measured_fraction_max 0.807
_diffrn_reflns_theta_full 25.242
_diffrn_reflns_theta_max 29.970
_diffrn_reflns_theta_min 2.918
_diffrn_source 'fine-focus sealed X-ray tube'
_diffrn_source_type 'Enhance (Mo) X-ray Source'
_exptl_absorpt_coefficient_mu 0.475
_exptl_absorpt_correction_T_max 1.00000
_exptl_absorpt_correction_T_min 0.75616
_exptl_absorpt_correction_type multi-scan
_exptl_absorpt_process_details
;
CrysAlisPro 1.171.42.46a (Rigaku Oxford Diffraction, 2022)
Empirical absorption correction using spherical harmonics,
implemented in SCALE3 ABSPACK scaling algorithm.
;
_exptl_crystal_colour colourless
_exptl_crystal_density_diffrn 1.806
_exptl_crystal_description plate
_exptl_crystal_F_000 264
_exptl_crystal_size_max 0.280
_exptl_crystal_size_mid 0.180
_exptl_crystal_size_min 0.160
_refine_diff_density_max 0.562
_refine_diff_density_min -0.581
_refine_diff_density_rms 0.133
_refine_ls_extinction_method none
_refine_ls_goodness_of_fit_ref 1.070
_refine_ls_hydrogen_treatment mixed
_refine_ls_matrix_type full
_refine_ls_number_parameters 149
_refine_ls_number_reflns 2210
_refine_ls_number_restraints 0
_refine_ls_restrained_S_all 1.070
_refine_ls_R_factor_all 0.0577
_refine_ls_R_factor_gt 0.0536
_refine_ls_shift/su_max 0.000
_refine_ls_shift/su_mean 0.000
_refine_ls_structure_factor_coef Fsqd
_refine_ls_weighting_details 'w=1/[\s^2^(Fo^2^)+(0.1065P)^2^+0.2022P] where P=(Fo^2^+2Fc^2^)/3'
_refine_ls_weighting_scheme calc
_refine_ls_wR_factor_gt 0.1516
_refine_ls_wR_factor_ref 0.1579
_reflns_Friedel_coverage 0.000
_reflns_number_gt 1985
_reflns_number_total 2210
_reflns_threshold_expression 'I > 2\s(I)'
_cod_data_source_file d3ce00186e4.cif
_cod_data_source_block 3AMINO12_d
_cod_depositor_comments 'Adding full bibliography for 7246911--7246916.cif.'
_cod_database_code 7246912
_shelx_shelxl_version_number 2016/6
_shelx_space_group_comment
;
The symmetry employed for this shelxl refinement is uniquely defined
by the following loop, which should always be used as a source of
symmetry information in preference to the above space-group names.
They are only intended as comments.
;
_shelx_estimated_absorpt_t_min 0.879
_shelx_estimated_absorpt_t_max 0.928

loop_
_space_group_symop_operation_xyz
'x, y, z'
'-x, -y, -z'

loop_
_atom_site_label
_atom_site_type_symbol
_atom_site_fract_x
_atom_site_fract_y
_atom_site_fract_z
_atom_site_U_iso_or_equiv
_atom_site_adp_type
_atom_site_occupancy
_atom_site_site_symmetry_order
_atom_site_calc_flag
_atom_site_refinement_flags_posn
_atom_site_refinement_flags_adp
_atom_site_refinement_flags_occupancy
_atom_site_disorder_assembly
_atom_site_disorder_group
P1 P 0.82306(8) 0.25517(7) 0.47630(7) 0.0097(2) Uani 1 1 d . . . . .
O1 O 0.6592(2) 0.1277(2) 0.4580(2) 0.0141(4) Uani 1 1 d . . . . .
O2 O 0.7853(2) 0.4502(2) 0.5016(2) 0.0138(4) Uani 1 1 d . . . . .
O3 O 1.0045(3) 0.2719(2) 0.6252(2) 0.0141(4) Uani 1 1 d . . . . .
H3P H 0.984(6) 0.187(5) 0.650(5) 0.041(11) Uiso 1 1 d . . . . .
P2 P 0.90044(8) 0.12411(7) 0.24562(7) 0.0095(2) Uani 1 1 d . . . . .
O4 O 0.7162(2) 0.0641(2) 0.1047(2) 0.0150(4) Uani 1 1 d . . . . .
O5 O 1.0172(2) -0.0278(2) 0.2609(2) 0.0150(4) Uani 1 1 d . . . . .
O6 O 1.0299(3) 0.2711(2) 0.2304(2) 0.0160(4) Uani 1 1 d . . . . .
H6P H 1.099(7) 0.372(6) 0.324(6) 0.059(13) Uiso 1 1 d . . . . .
N1 N 0.5437(3) 0.5317(3) 0.2758(3) 0.0135(4) Uani 1 1 d . . . . .
H1N H 0.631(5) 0.512(5) 0.357(5) 0.034(10) Uiso 1 1 d . . . . .
C2 C 0.5271(4) 0.7044(3) 0.2912(3) 0.0129(5) Uani 1 1 d . . . . .
H2 H 0.615020 0.804296 0.379687 0.016 Uiso 1 1 calc R U . . .
C3 C 0.3799(3) 0.7337(3) 0.1761(3) 0.0115(5) Uani 1 1 d . . . . .
N3 N 0.3569(3) 0.9205(2) 0.1944(2) 0.0122(4) Uani 1 1 d . . . . .
H3N1 H 0.351590 0.928486 0.097061 0.015 Uiso 1 1 calc R U . . .
H3N2 H 0.458253 0.998835 0.277670 0.015 Uiso 1 1 calc R U . . .
H3C H 0.246650 0.951128 0.219749 0.015 Uiso 1 1 calc R U . . .
C4 C 0.2522(3) 0.5876(3) 0.0458(3) 0.0130(5) Uani 1 1 d . . . . .
H4 H 0.151916 0.607684 -0.034273 0.016 Uiso 1 1 calc R U . . .
C5 C 0.2743(4) 0.4106(3) 0.0349(3) 0.0164(5) Uani 1 1 d . . . . .
H5 H 0.188847 0.308158 -0.052725 0.020 Uiso 1 1 calc R U . . .
C6 C 0.4221(4) 0.3863(3) 0.1532(3) 0.0145(5) Uani 1 1 d . . . . .
H6 H 0.437827 0.266684 0.147995 0.017 Uiso 1 1 calc R U . . .

loop_
_atom_site_aniso_label
_atom_site_aniso_U_11
_atom_site_aniso_U_22
_atom_site_aniso_U_33
_atom_site_aniso_U_23
_atom_site_aniso_U_13
_atom_site_aniso_U_12
P1 0.0107(4) 0.0085(3) 0.0097(4) 0.0043(2) 0.0022(3) 0.0011(2)
O1 0.0142(9) 0.0144(8) 0.0122(8) 0.0039(6) 0.0041(7) -0.0019(6)
O2 0.0171(9) 0.0089(7) 0.0138(9) 0.0044(6) 0.0028(7) 0.0032(6)
O3 0.0153(9) 0.0146(8) 0.0124(8) 0.0078(7) 0.0007(7) 0.0004(7)
P2 0.0107(4) 0.0084(3) 0.0098(3) 0.0044(2) 0.0027(3) 0.0018(2)
O4 0.0127(9) 0.0176(8) 0.0116(8) 0.0057(6) -0.0003(7) -0.0003(7)
O5 0.0153(9) 0.0144(7) 0.0187(9) 0.0098(6) 0.0060(7) 0.0060(7)
O6 0.0223(10) 0.0127(7) 0.0128(9) 0.0046(6) 0.0065(7) -0.0043(7)
N1 0.0140(10) 0.0147(9) 0.0129(10) 0.0074(8) 0.0031(8) 0.0045(8)
C2 0.0130(12) 0.0116(10) 0.0117(11) 0.0032(8) 0.0024(9) 0.0014(8)
C3 0.0121(11) 0.0109(9) 0.0136(11) 0.0062(8) 0.0055(9) 0.0029(8)
N3 0.0121(10) 0.0114(8) 0.0137(10) 0.0062(7) 0.0034(8) 0.0018(7)
C4 0.0119(11) 0.0147(10) 0.0113(11) 0.0055(9) 0.0016(9) 0.0021(9)
C5 0.0181(13) 0.0133(10) 0.0147(12) 0.0036(9) 0.0037(10) -0.0010(9)
C6 0.0174(12) 0.0101(9) 0.0165(12) 0.0065(9) 0.0045(10) 0.0030(9)

loop_
_atom_type_symbol
_atom_type_description
_atom_type_scat_dispersion_real
_atom_type_scat_dispersion_imag
_atom_type_scat_source
C C 0.0033 0.0016 'International Tables Vol C Tables 4.2.6.8 and 6.1.1.4'
H H 0.0000 0.0000 'International Tables Vol C Tables 4.2.6.8 and 6.1.1.4'
N N 0.0061 0.0033 'International Tables Vol C Tables 4.2.6.8 and 6.1.1.4'
O O 0.0106 0.0060 'International Tables Vol C Tables 4.2.6.8 and 6.1.1.4'
P P 0.1023 0.0942 'International Tables Vol C Tables 4.2.6.8 and 6.1.1.4'

loop_
_geom_angle_atom_site_label_1
_geom_angle_atom_site_label_2
_geom_angle_atom_site_label_3
_geom_angle
_geom_angle_site_symmetry_1
_geom_angle_site_symmetry_3
_geom_angle_publ_flag
O1 P1 O2 116.85(10) . . yes
O1 P1 O3 111.58(10) . . yes
O2 P1 O3 106.78(10) . . yes
O1 P1 P2 105.22(7) . . yes
O2 P1 P2 108.87(7) . . yes
O3 P1 P2 107.16(7) . . yes
P1 O3 H3P 106(3) . . ?
O4 P2 O5 115.90(10) . . yes
O4 P2 O6 109.39(11) . . yes
O5 P2 O6 108.90(10) . . yes
O4 P2 P1 106.53(8) . . yes
O5 P2 P1 107.23(8) . . yes
O6 P2 P1 108.65(7) . . yes
P2 O6 H6P 121(3) . . ?
C2 N1 C6 122.7(2) . . ?
C2 N1 H1N 120(2) . . ?
C6 N1 H1N 117(2) . . ?
N1 C2 C3 118.7(2) . . ?
N1 C2 H2 120.6 . . ?
C3 C2 H2 120.6 . . ?
C2 C3 C4 120.7(2) . . ?
C2 C3 N3 119.2(2) . . ?
C4 C3 N3 120.1(2) . . ?
C3 N3 H3N1 109.5 . . ?
C3 N3 H3N2 109.5 . . ?
H3N1 N3 H3N2 109.5 . . ?
C3 N3 H3C 109.5 . . ?
H3N1 N3 H3C 109.5 . . ?
H3N2 N3 H3C 109.5 . . ?
C3 C4 C5 118.7(2) . . ?
C3 C4 H4 120.7 . . ?
C5 C4 H4 120.7 . . ?
C6 C5 C4 119.1(2) . . ?
C6 C5 H5 120.4 . . ?
C4 C5 H5 120.4 . . ?
N1 C6 C5 120.1(2) . . ?
N1 C6 H6 120.0 . . ?
C5 C6 H6 120.0 . . ?

loop_
_geom_bond_atom_site_label_1
_geom_bond_atom_site_label_2
_geom_bond_distance
_geom_bond_site_symmetry_2
_geom_bond_publ_flag
P1 O1 1.5012(18) . yes
P1 O2 1.5250(16) . yes
P1 O3 1.581(2) . yes
P1 P2 2.1914(11) . yes
O3 H3P 0.82(4) . ?
P2 O4 1.5022(19) . yes
P2 O5 1.5217(17) . yes
P2 O6 1.5811(18) . yes
O6 H6P 0.92(5) . ?
N1 C2 1.344(3) . ?
N1 C6 1.345(3) . ?
N1 H1N 0.91(4) . ?
C2 C3 1.380(4) . ?
C2 H2 0.9500 . ?
C3 C4 1.389(3) . ?
C3 N3 1.455(3) . ?
N3 H3N1 0.9100 . ?
N3 H3N2 0.9100 . ?
N3 H3C 0.9100 . ?
C4 C5 1.396(3) . ?
C4 H4 0.9500 . ?
C5 C6 1.382(4) . ?
C5 H5 0.9500 . ?
C6 H6 0.9500 . ?

loop_
_geom_hbond_atom_site_label_D
_geom_hbond_atom_site_label_H
_geom_hbond_atom_site_label_A
_geom_hbond_distance_DH
_geom_hbond_distance_HA
_geom_hbond_distance_DA
_geom_hbond_angle_DHA
_geom_hbond_site_symmetry_A
O3 H3P O5 0.82(4) 1.77(4) 2.582(3) 168(4) 2_756
O6 H6P O2 0.92(5) 1.65(5) 2.573(3) 176(4) 2_766
N1 H1N O2 0.91(4) 1.73(4) 2.630(3) 174(3) .
N3 H3N2 O1 0.91 1.80 2.704(3) 170.6 1_565
N3 H3N1 O4 0.91 1.80 2.699(3) 167.1 2_665
N3 H3C O5 0.91 1.82 2.718(3) 170.6 1_465
C2 H2 O1 0.95 2.39 3.131(3) 134.4 1_565
C4 H4 O6 0.95 2.46 3.375(3) 162.4 2_665
C5 H5 O5 0.95 2.43 3.381(3) 174.2 2_655
C6 H6 O4 0.95 2.63 3.345(3) 132.2 .

loop_
_geom_torsion_atom_site_label_1
_geom_torsion_atom_site_label_2
_geom_torsion_atom_site_label_3
_geom_torsion_atom_site_label_4
_geom_torsion
_geom_torsion_site_symmetry_1
_geom_torsion_site_symmetry_2
_geom_torsion_site_symmetry_3
_geom_torsion_site_symmetry_4
_geom_torsion_publ_flag
O1 P1 P2 O4 46.50(11) . . . . yes
O2 P1 P2 O4 -79.49(11) . . . . yes
O3 P1 P2 O4 165.37(10) . . . . yes
O1 P1 P2 O5 -78.19(11) . . . . yes
O2 P1 P2 O5 155.83(11) . . . . yes
O3 P1 P2 O5 40.69(11) . . . . yes
O1 P1 P2 O6 164.25(11) . . . . yes
O2 P1 P2 O6 38.27(12) . . . . yes
O3 P1 P2 O6 -76.88(11) . . . . yes
C6 N1 C2 C3 -0.4(3) . . . . ?
N1 C2 C3 C4 -0.6(3) . . . . ?
N1 C2 C3 N3 178.19(19) . . . . ?
C2 C3 C4 C5 0.8(3) . . . . ?
N3 C3 C4 C5 -177.91(19) . . . . ?
C3 C4 C5 C6 -0.2(3) . . . . ?
C2 N1 C6 C5 1.1(3) . . . . ?
C4 C5 C6 N1 -0.7(3) . . . . ?
